data_4101239
_journal_name_full 'Journal of the American Chemical Society'
_journal_paper_doi 10.1021/ja0603204
_journal_year 2006
_chemical_formula_sum 'C40 H18 F10 O8'
_chemical_formula_weight 816.54
_space_group_IT_number 2
_symmetry_cell_setting triclinic
_symmetry_space_group_name_Hall '-P 1'
_symmetry_space_group_name_H-M 'P -1'
_cell_angle_alpha 96.910(10)
_cell_angle_beta 91.736(9)
_cell_angle_gamma 93.071(10)
_cell_formula_units_Z 1
_cell_length_a 5.9825(7)
_cell_length_b 7.5763(10)
_cell_length_c 19.295(2)
_cell_measurement_temperature 295(2)
_cell_volume 866.37(18)
_diffrn_ambient_temperature 295(2)
_exptl_crystal_density_diffrn 1.565
_cod_depositor_comments
;
The following automatic conversions were performed:
'_symmetry_cell_setting' value 'Triclinic' changed to 'triclinic'
according to '/home/saulius/struct/CIF-dictionaries/cif_core.dic'
dictionary named 'cif_core.dic' version 2.4.1 from 2010-06-29.

Automatic conversion script
Id: cif_fix_enum 1527 2010-12-29 10:47:43Z saulius 
;
_cod_database_code 4101239

loop_
_symmetry_equiv_pos_as_xyz
'x, y, z'
'-x, -y, -z'

loop_
_atom_site_label
_atom_site_type_symbol
_atom_site_fract_x
_atom_site_fract_y
_atom_site_fract_z
_atom_site_U_iso_or_equiv
_atom_site_adp_type
_atom_site_occupancy
_atom_site_symmetry_multiplicity
_atom_site_calc_flag
_atom_site_refinement_flags
_atom_site_disorder_assembly
_atom_site_disorder_group
C1 C 0.4404(5) 0.7612(4) 0.20807(18) 0.0692(9) Uani 1 1 d . . .
H1A H 0.5603 0.7939 0.2396 0.083 Uiso 1 1 calc R . .
C2 C 0.4632(6) 0.7784(5) 0.1390(2) 0.0807(10) Uani 1 1 d . . .
H2A H 0.5978 0.8246 0.1238 0.097 Uiso 1 1 calc R . .
C3 C 0.2884(7) 0.7279(5) 0.0916(2) 0.0866(11) Uani 1 1 d . . .
H3A H 0.3058 0.7386 0.0446 0.104 Uiso 1 1 calc R . .
C4 C 0.0897(7) 0.6621(5) 0.1136(2) 0.0824(10) Uani 1 1 d . . .
H4A H -0.0281 0.6280 0.0814 0.099 Uiso 1 1 calc R . .
C5 C 0.0625(6) 0.6461(5) 0.1829(2) 0.0738(9) Uani 1 1 d . . .
H5A H -0.0740 0.6024 0.1977 0.089 Uiso 1 1 calc R . .
C6 C 0.2401(5) 0.6954(4) 0.23132(16) 0.0641(8) Uani 1 1 d . . .
C7 C 0.2212(6) 0.6757(4) 0.3065(2) 0.0734(9) Uani 1 1 d . . .
O7 O 0.3759(5) 0.6876(4) 0.34796(14) 0.0995(9) Uani 1 1 d . . .
O8 O 0.0068(4) 0.6468(3) 0.32264(13) 0.0908(8) Uani 1 1 d . . .
C9 C -0.0299(8) 0.6187(6) 0.3948(2) 0.1025(13) Uani 1 1 d . . .
H9A H -0.1762 0.5591 0.3979 0.123 Uiso 1 1 calc R . .
H9B H 0.0822 0.5429 0.4104 0.123 Uiso 1 1 calc R . .
C10 C -0.0170(7) 0.7853(7) 0.4390(2) 0.0945(12) Uani 1 1 d . . .
C11 C -0.0024(6) 0.9214(6) 0.4791(2) 0.0844(11) Uani 1 1 d . . .
F1 F 0.9162(4) 0.0526(3) 0.21738(12) 0.0962(7) Uani 1 1 d . . .
C1' C 1.0893(6) 0.1372(4) 0.1898(2) 0.0726(10) Uani 1 1 d . . .
F2 F 0.9013(4) 0.0807(3) 0.08062(13) 0.1125(9) Uani 1 1 d . . .
C2' C 1.0806(7) 0.1498(5) 0.1196(2) 0.0815(11) Uani 1 1 d . . .
F3 F 1.2508(5) 0.2415(4) 0.02217(13) 0.1201(9) Uani 1 1 d . . .
C3' C 1.2593(7) 0.2293(5) 0.0897(2) 0.0803(10) Uani 1 1 d . . .
F4 F 1.6152(4) 0.3746(3) 0.10149(12) 0.1025(8) Uani 1 1 d . . .
C4' C 1.4418(6) 0.2951(5) 0.1305(2) 0.0756(10) Uani 1 1 d . . .
F5 F 1.6331(3) 0.3540(3) 0.23801(11) 0.0906(7) Uani 1 1 d . . .
C5' C 1.4478(6) 0.2802(4) 0.1998(2) 0.0725(10) Uani 1 1 d . . .
C6' C 1.2755(6) 0.2012(4) 0.23244(17) 0.0668(9) Uani 1 1 d . . .
C7' C 1.2832(7) 0.1773(5) 0.3081(2) 0.0767(10) Uani 1 1 d . . .
O7' O 1.1285(5) 0.1924(4) 0.34570(16) 0.1055(9) Uani 1 1 d . . .
O8' O 1.4865(4) 0.1370(3) 0.32759(13) 0.0863(8) Uani 1 1 d . . .
C9' C 1.5198(8) 0.1144(6) 0.4007(2) 0.1021(13) Uani 1 1 d . . .
H9'A H 1.4032 0.0324 0.4140 0.123 Uiso 1 1 calc R . .
H9'B H 1.6629 0.0635 0.4076 0.123 Uiso 1 1 calc R . .
C10' C 1.5148(8) 0.2819(7) 0.4443(2) 0.0941(12) Uani 1 1 d . . .
C11' C 1.5093(6) 0.4223(6) 0.48101(18) 0.0786(10) Uani 1 1 d . . .

loop_
_atom_site_aniso_label
_atom_site_aniso_U_11
_atom_site_aniso_U_22
_atom_site_aniso_U_33
_atom_site_aniso_U_23
_atom_site_aniso_U_13
_atom_site_aniso_U_12
C1 0.0573(19) 0.063(2) 0.086(2) 0.0019(17) 0.0134(16) 0.0029(15)
C2 0.071(2) 0.076(2) 0.097(3) 0.0108(19) 0.024(2) 0.0019(18)
C3 0.097(3) 0.082(2) 0.085(3) 0.016(2) 0.018(2) 0.018(2)
C4 0.081(3) 0.085(3) 0.082(3) 0.0113(19) -0.009(2) 0.012(2)
C5 0.060(2) 0.067(2) 0.095(3) 0.0082(18) 0.0074(18) 0.0063(16)
C6 0.067(2) 0.0531(18) 0.074(2) 0.0044(15) 0.0136(16) 0.0137(15)
C7 0.072(2) 0.061(2) 0.087(3) 0.0028(17) 0.022(2) 0.0038(17)
O7 0.0888(19) 0.130(2) 0.0798(18) 0.0159(15) 0.0021(14) 0.0020(16)
O8 0.0824(17) 0.101(2) 0.0908(18) 0.0155(14) 0.0264(13) -0.0030(14)
C9 0.123(3) 0.086(3) 0.101(3) 0.013(2) 0.046(2) 0.004(2)
C10 0.089(3) 0.115(4) 0.084(3) 0.021(3) 0.027(2) 0.017(2)
C11 0.085(2) 0.097(3) 0.075(3) 0.015(2) 0.022(2) 0.022(2)
F1 0.0710(13) 0.0858(15) 0.1313(18) 0.0120(12) 0.0117(12) -0.0018(11)
C1' 0.056(2) 0.0541(19) 0.107(3) 0.0025(18) 0.0082(19) 0.0130(16)
F2 0.0958(16) 0.1038(17) 0.130(2) -0.0086(14) -0.0363(15) 0.0072(13)
C2' 0.087(3) 0.065(2) 0.090(3) -0.0028(19) -0.016(2) 0.015(2)
F3 0.151(2) 0.123(2) 0.0861(17) 0.0134(13) -0.0046(14) 0.0149(17)
C3' 0.095(3) 0.066(2) 0.079(3) 0.0028(18) 0.003(2) 0.015(2)
F4 0.1017(17) 0.0888(15) 0.1201(17) 0.0194(12) 0.0307(14) 0.0058(13)
C4' 0.079(3) 0.064(2) 0.086(3) 0.0103(18) 0.018(2) 0.0150(19)
F5 0.0749(14) 0.0824(14) 0.1133(16) 0.0107(11) -0.0014(11) 0.0001(11)
C5' 0.059(2) 0.056(2) 0.100(3) -0.0010(18) -0.0019(19) 0.0095(16)
C6' 0.072(2) 0.0529(18) 0.077(2) 0.0077(15) 0.0108(17) 0.0141(16)
C7' 0.075(2) 0.062(2) 0.092(3) 0.0025(17) 0.002(2) 0.0083(18)
O7' 0.0862(19) 0.122(2) 0.112(2) 0.0213(17) 0.0233(16) 0.0117(16)
O8' 0.0872(18) 0.0894(18) 0.0839(18) 0.0104(13) -0.0043(13) 0.0239(14)
C9' 0.119(4) 0.084(3) 0.101(3) 0.001(2) -0.015(2) 0.017(2)
C10' 0.108(3) 0.099(3) 0.076(2) 0.015(2) 0.004(2) 0.001(2)
C11' 0.084(2) 0.083(3) 0.068(2) 0.0069(19) 0.0060(18) 0.000(2)

loop_
_geom_bond_atom_site_label_1
_geom_bond_atom_site_label_2
_geom_bond_distance
_geom_bond_site_symmetry_2
_geom_bond_publ_flag
C1 C2 1.365(5) . ?
C1 C6 1.381(4) . ?
C2 C3 1.374(5) . ?
C3 C4 1.363(6) . ?
C4 C5 1.371(5) . ?
C5 C6 1.398(5) . ?
C6 C7 1.484(5) . ?
C7 O7 1.197(4) . ?
C7 O8 1.342(4) . ?
O8 C9 1.455(5) . ?
C9 C10 1.433(7) . ?
C10 C11 1.209(6) . ?
C11 C11 1.354(10) 2_576 ?
F1 C1' 1.346(4) . ?
C1' C2' 1.368(5) . ?
C1' C6' 1.394(5) . ?
F2 C2' 1.337(4) . ?
C2' C3' 1.375(6) . ?
F3 C3' 1.316(4) . ?
C3' C4' 1.363(5) . ?
F4 C4' 1.342(4) . ?
C4' C5' 1.355(5) . ?
F5 C5' 1.367(4) . ?
C5' C6' 1.372(5) . ?
C6' C7' 1.493(5) . ?
C7' O7' 1.194(4) . ?
C7' O8' 1.324(4) . ?
O8' C9' 1.450(5) . ?
C9' C10' 1.438(6) . ?
C10' C11' 1.208(5) . ?
C11' C11' 1.321(9) 2_866 ?
